data_7160096
loop_
_publ_author_name
'Gi, Minseok'
'Oh, Daehyun'
'Yang, Sehun'
'Lee, Jaeyong'
'Jung, So Hyun'
'Baek, Ju Ha'
'Ha, Min Woo'
'Lee, Geumwoo'
'Park, Hyeung-Geun'

_publ_section_title
;
 Enantioselective Michael addition of 3-hydroxy-2-pyridone to nitroolefins
 using cinchona-derived bifunctional organocatalysts.
;
_journal_issue 34
_journal_name_full 'Organic &amp; biomolecular chemistry'
_journal_page_first 7017
_journal_page_last 7023
_journal_paper_doi 10.1039/d4ob01042f
_journal_volume 22
_journal_year 2024
_chemical_absolute_configuration ad
_chemical_formula_moiety 'C22 H22 N2 O6 S'
_chemical_formula_sum 'C22 H22 N2 O6 S'
_chemical_formula_weight 442.47
_space_group_crystal_system orthorhombic
_space_group_IT_number 19
_space_group_name_Hall 'P 2ac 2ab'
_space_group_name_H-M_alt 'P 21 21 21'
_atom_sites_solution_hydrogens geom
_audit_creation_method SHELXL-2018/3
_audit_update_record
;
2024-07-30 deposited with the CCDC.	2024-08-14 downloaded from the CCDC.
;
_cell_angle_alpha 90
_cell_angle_beta 90
_cell_angle_gamma 90
_cell_formula_units_Z 4
_cell_length_a 5.8856(10)
_cell_length_b 13.443(2)
_cell_length_c 26.710(5)
_cell_measurement_reflns_used 4405
_cell_measurement_temperature 223(2)
_cell_measurement_theta_max 25.81
_cell_measurement_theta_min 2.74
_cell_volume 2113.3(6)
_computing_cell_refinement 'Bruker SAINT'
_computing_data_collection 'Bruker APEX2'
_computing_data_reduction 'Bruker SAINT'
_computing_molecular_graphics 'Bruker SHELXTL'
_computing_publication_material 'Bruker SHELXTL'
_computing_structure_refinement 'SHELXL-2018/3 (Sheldrick, 2018)'
_computing_structure_solution 'SHELXT 2014/5 (Sheldrick, 2014)'
_diffrn_ambient_temperature 223(2)
_diffrn_measured_fraction_theta_full 0.999
_diffrn_measured_fraction_theta_max 0.998
_diffrn_measurement_device_type 'Bruker APEX-II CCD'
_diffrn_measurement_method '\f and \w scans'
_diffrn_radiation_type MoK\a
_diffrn_radiation_wavelength 0.71073
_diffrn_reflns_av_R_equivalents 0.1348
_diffrn_reflns_av_unetI/netI 0.0914
_diffrn_reflns_Laue_measured_fraction_full 0.999
_diffrn_reflns_Laue_measured_fraction_max 0.998
_diffrn_reflns_limit_h_max 6
_diffrn_reflns_limit_h_min -7
_diffrn_reflns_limit_k_max 17
_diffrn_reflns_limit_k_min -17
_diffrn_reflns_limit_l_max 35
_diffrn_reflns_limit_l_min -35
_diffrn_reflns_number 43950
_diffrn_reflns_point_group_measured_fraction_full 0.999
_diffrn_reflns_point_group_measured_fraction_max 0.997
_diffrn_reflns_theta_full 25.242
_diffrn_reflns_theta_max 28.331
_diffrn_reflns_theta_min 2.150
_exptl_absorpt_coefficient_mu 0.196
_exptl_absorpt_correction_T_max 0.7457
_exptl_absorpt_correction_T_min 0.6353
_exptl_absorpt_correction_type multi-scan
_exptl_absorpt_process_details SADABS
_exptl_crystal_colour colourless
_exptl_crystal_density_diffrn 1.391
_exptl_crystal_description NEEDLE
_exptl_crystal_F_000 928
_exptl_crystal_size_max 0.330
_exptl_crystal_size_mid 0.035
_exptl_crystal_size_min 0.033
_refine_diff_density_max 0.294
_refine_diff_density_min -0.363
_refine_diff_density_rms 0.061
_refine_ls_abs_structure_details
; 
 Flack x determined using 878 quotients [(I+)-(I-)]/[(I+)+(I-)] 
 (Parsons, Flack and Wagner, Acta Cryst. B69 (2013) 249-259). 
;
_refine_ls_abs_structure_Flack -0.01(7)
_refine_ls_extinction_method none
_refine_ls_goodness_of_fit_ref 1.050
_refine_ls_hydrogen_treatment constr
_refine_ls_matrix_type full
_refine_ls_number_parameters 318
_refine_ls_number_reflns 5242
_refine_ls_number_restraints 24
_refine_ls_restrained_S_all 1.061
_refine_ls_R_factor_all 0.1510
_refine_ls_R_factor_gt 0.0572
_refine_ls_shift/su_max 0.001
_refine_ls_shift/su_mean 0.000
_refine_ls_structure_factor_coef Fsqd
_refine_ls_weighting_details 'w=1/[\s^2^(Fo^2^)+(0.0818P)^2^] where P=(Fo^2^+2Fc^2^)/3'
_refine_ls_weighting_scheme calc
_refine_ls_wR_factor_gt 0.1368
_refine_ls_wR_factor_ref 0.1797
_reflns_Friedel_coverage 0.736
_reflns_Friedel_fraction_full 1.000
_reflns_Friedel_fraction_max 0.997
_reflns_number_gt 2737
_reflns_number_total 5242
_reflns_threshold_expression 'I > 2\s(I)'
_cod_data_source_file d4ob01042f2.cif
_cod_data_source_block ODJ19_78_a
_cod_depositor_comments 'Adding full bibliography for 7160096.cif.'
_cod_database_code 7160096
_shelx_shelxl_version_number 2018/3
_shelx_space_group_comment
; 
The symmetry employed for this shelxl refinement is uniquely defined 
by the following loop, which should always be used as a source of 
symmetry information in preference to the above space-group names. 
They are only intended as comments. 
;
_shelx_estimated_absorpt_t_min 0.938
_shelx_estimated_absorpt_t_max 0.994

loop_
_space_group_symop_operation_xyz
'x, y, z'
'-x+1/2, -y, z+1/2'
'-x, y+1/2, -z+1/2'
'x+1/2, -y+1/2, -z'

loop_
_atom_site_label
_atom_site_type_symbol
_atom_site_fract_x
_atom_site_fract_y
_atom_site_fract_z
_atom_site_U_iso_or_equiv
_atom_site_adp_type
_atom_site_occupancy
_atom_site_site_symmetry_order
_atom_site_calc_flag
_atom_site_refinement_flags_posn
_atom_site_refinement_flags_adp
_atom_site_refinement_flags_occupancy
_atom_site_disorder_assembly
_atom_site_disorder_group
S1 S 0.5131(3) 0.58647(11) 0.57794(5) 0.0487(4) Uani 1 1 d . . . . .
O1 O 0.7417(7) 0.5748(3) 0.56109(15) 0.0604(12) Uani 1 1 d . . . . .
O2 O 0.3392(8) 0.5229(3) 0.55936(14) 0.0612(12) Uani 1 1 d . . . . .
O3 O 0.8026(6) 0.6769(3) 0.65436(13) 0.0480(10) Uani 1 1 d . . . . .
O4 O 0.8609(6) 0.6185(3) 0.74934(13) 0.0501(11) Uani 1 1 d . . . . .
H4O H 0.935679 0.656823 0.731373 0.075 Uiso 1 1 calc R U . . .
O5 O 0.9177(8) 0.3650(3) 0.7787(2) 0.0740(14) Uani 1 1 d . . . . .
O6 O 0.7346(7) 0.2278(3) 0.78543(15) 0.0549(11) Uani 1 1 d . . . . .
N1 N 0.5117(8) 0.5657(3) 0.64199(15) 0.0425(10) Uani 1 1 d . . . . .
N2 N 0.7448(8) 0.3178(3) 0.78804(16) 0.0425(11) Uani 1 1 d . . . . .
C1 C 0.2022(15) 1.0107(5) 0.5552(3) 0.079(2) Uani 1 1 d . . . . .
H1A H 0.330061 1.051765 0.545220 0.118 Uiso 1 1 calc R U . . .
H1B H 0.141948 1.034624 0.586746 0.118 Uiso 1 1 calc R U . . .
H1C H 0.084866 1.014215 0.529708 0.118 Uiso 1 1 calc R U . . .
C2 C 0.2784(11) 0.9059(5) 0.5610(2) 0.0534(15) Uani 1 1 d . . . . .
C3 C 0.4938(12) 0.8762(4) 0.5434(2) 0.0555(16) Uani 1 1 d . . . . .
H3 H 0.588391 0.922984 0.527565 0.067 Uiso 1 1 calc R U . . .
C4 C 0.5685(10) 0.7787(4) 0.54920(19) 0.0497(15) Uani 1 1 d . . . . .
H4 H 0.712704 0.759409 0.537617 0.060 Uiso 1 1 calc R U . . .
C5 C 0.4266(9) 0.7106(4) 0.57232(19) 0.0429(13) Uani 1 1 d . . . . .
C6 C 0.2112(10) 0.7380(5) 0.5889(2) 0.0517(15) Uani 1 1 d . . . . .
H6 H 0.113566 0.690839 0.603427 0.062 Uiso 1 1 calc R U . . .
C7 C 0.1440(11) 0.8354(5) 0.5835(2) 0.0576(16) Uani 1 1 d . . . . .
H7 H 0.000650 0.854463 0.595680 0.069 Uiso 1 1 calc R U . . .
C8 C 0.6759(9) 0.6115(4) 0.67115(19) 0.0394(12) Uani 1 1 d . . . . .
C9 C 0.6895(9) 0.5784(4) 0.72226(19) 0.0392(12) Uani 1 1 d . . . . .
C10 C 0.5391(9) 0.5129(4) 0.74291(18) 0.0373(12) Uani 1 1 d . . . . .
C11 C 0.3604(10) 0.4784(4) 0.7111(2) 0.0480(14) Uani 1 1 d . . . . .
H11 H 0.246888 0.437252 0.724690 0.058 Uiso 1 1 calc R U . . .
C12 C 0.3499(10) 0.5030(4) 0.6626(2) 0.0510(15) Uani 1 1 d . . . . .
H12 H 0.232470 0.477710 0.642443 0.061 Uiso 1 1 calc R U . . .
C13 C 0.5513(9) 0.4841(4) 0.79741(17) 0.0390(12) Uani 1 1 d . . . . .
H13 H 0.701451 0.505692 0.810071 0.047 Uiso 1 1 calc R U . . .
C14 C 0.5369(9) 0.3726(4) 0.8047(2) 0.0423(13) Uani 1 1 d . . . . .
H14A H 0.510995 0.358705 0.840294 0.051 Uiso 1 1 calc R U . . .
H14B H 0.405656 0.347260 0.786091 0.051 Uiso 1 1 calc R U . . .
C15 C 0.3693(10) 0.5373(4) 0.8291(2) 0.0452(14) Uani 1 1 d . . . . .
H15A H 0.219850 0.528533 0.813536 0.054 Uiso 1 1 calc R U . . .
H15B H 0.364144 0.507764 0.862616 0.054 Uiso 1 1 calc R U . . .
C16 C 0.4231(11) 0.6485(4) 0.8333(2) 0.0600(18) Uani 1 1 d . . . . .
H16A H 0.580919 0.656148 0.844402 0.072 Uiso 1 1 calc R U . A 1
H16B H 0.410456 0.678638 0.800036 0.072 Uiso 1 1 calc R U . A 1
C17A C 0.2712(12) 0.7043(4) 0.8688(2) 0.0554(16) Uani 0.811(10) 1 d . . P B 1
C18A C 0.0579(15) 0.7352(6) 0.8549(3) 0.060(2) Uani 0.811(10) 1 d . . P B 1
H18A H 0.005254 0.720257 0.822578 0.072 Uiso 0.811(10) 1 calc R U P B 1
C19A C -0.0812(16) 0.7875(6) 0.8869(4) 0.073(3) Uani 0.811(10) 1 d . . P B 1
H19A H -0.229266 0.804941 0.877109 0.087 Uiso 0.811(10) 1 calc R U P B 1
C20A C -0.0002(19) 0.8143(6) 0.9341(3) 0.106(3) Uani 0.811(10) 1 d . . P B 1
H20A H -0.088816 0.854391 0.955278 0.127 Uiso 0.811(10) 1 calc R U P B 1
C21A C 0.198(2) 0.7836(10) 0.9486(5) 0.105(4) Uani 0.811(10) 1 d . U P B 1
H21A H 0.248814 0.798245 0.981142 0.126 Uiso 0.811(10) 1 calc R U P B 1
C22A C 0.339(2) 0.7286(10) 0.9161(5) 0.089(4) Uani 0.811(10) 1 d . U P B 1
H22A H 0.482618 0.708001 0.927340 0.107 Uiso 0.811(10) 1 calc R U P B 1
C17B C 0.2712(12) 0.7043(4) 0.8688(2) 0.0554(16) Uani 0.189(10) 1 d . . P B 2
C18B C 0.226(7) 0.800(3) 0.8570(18) 0.087(15) Uani 0.189(10) 1 d . . P B 2
H18B H 0.270649 0.824138 0.825470 0.105 Uiso 0.189(10) 1 calc R U P B 2
C19B C 0.121(6) 0.860(3) 0.8883(15) 0.072(12) Uani 0.189(10) 1 d . U P B 2
H19B H 0.120830 0.928971 0.882997 0.086 Uiso 0.189(10) 1 calc R U P B 2
C20B C -0.0002(19) 0.8143(6) 0.9341(3) 0.106(3) Uani 0.189(10) 1 d . . P B 2
H20B H -0.137366 0.837463 0.947801 0.127 Uiso 0.189(10) 1 calc R U P B 2
C21B C 0.118(5) 0.738(2) 0.9511(12) 0.036(8) Uani 0.189(10) 1 d . U P B 2
H21B H 0.121575 0.723979 0.985582 0.044 Uiso 0.189(10) 1 calc R U P B 2
C22B C 0.242(7) 0.675(3) 0.9162(16) 0.068(13) Uani 0.189(10) 1 d . . P B 2
H22B H 0.300806 0.613172 0.926931 0.082 Uiso 0.189(10) 1 calc R U P B 2

loop_
_atom_site_aniso_label
_atom_site_aniso_U_11
_atom_site_aniso_U_22
_atom_site_aniso_U_33
_atom_site_aniso_U_23
_atom_site_aniso_U_13
_atom_site_aniso_U_12
S1 0.0543(9) 0.0583(8) 0.0335(7) -0.0005(6) 0.0004(7) -0.0081(8)
O1 0.056(3) 0.080(3) 0.045(2) 0.000(2) 0.0121(19) 0.010(3)
O2 0.076(3) 0.066(3) 0.042(2) -0.005(2) -0.013(2) -0.020(2)
O3 0.043(2) 0.057(2) 0.045(2) 0.0083(19) 0.0022(19) -0.0124(19)
O4 0.045(2) 0.063(3) 0.042(2) 0.0082(18) -0.0021(18) -0.020(2)
O5 0.049(3) 0.062(3) 0.110(4) 0.010(3) 0.025(3) -0.001(2)
O6 0.054(2) 0.041(2) 0.070(3) -0.010(2) 0.000(2) 0.006(2)
N1 0.045(3) 0.047(3) 0.035(2) 0.0053(18) 0.000(2) -0.008(2)
N2 0.043(3) 0.043(3) 0.041(3) 0.005(2) 0.004(2) 0.005(2)
C1 0.103(6) 0.072(5) 0.061(4) -0.007(4) -0.021(4) 0.012(4)
C2 0.056(4) 0.064(4) 0.040(3) -0.004(3) -0.014(3) 0.000(3)
C3 0.065(4) 0.061(4) 0.040(3) 0.012(3) -0.006(3) -0.021(4)
C4 0.048(3) 0.068(4) 0.034(3) 0.003(3) 0.002(3) -0.010(3)
C5 0.036(3) 0.060(3) 0.032(3) 0.008(3) -0.002(2) -0.011(2)
C6 0.041(3) 0.076(4) 0.038(3) -0.004(3) 0.001(3) -0.018(3)
C7 0.051(4) 0.073(4) 0.049(4) -0.003(3) -0.002(3) 0.004(3)
C8 0.035(3) 0.047(3) 0.036(3) 0.001(2) 0.006(2) -0.003(2)
C9 0.038(3) 0.040(3) 0.039(3) 0.000(2) 0.002(2) -0.002(3)
C10 0.040(3) 0.037(3) 0.035(3) 0.001(2) 0.005(2) 0.001(3)
C11 0.050(3) 0.053(3) 0.040(3) 0.005(3) 0.001(3) -0.017(3)
C12 0.049(3) 0.054(4) 0.050(4) 0.005(3) -0.006(3) -0.019(3)
C13 0.041(3) 0.042(3) 0.034(3) 0.002(2) 0.001(2) 0.001(2)
C14 0.039(3) 0.048(3) 0.040(3) 0.006(2) 0.007(3) 0.002(3)
C15 0.046(3) 0.048(3) 0.041(3) 0.002(2) 0.006(3) 0.004(3)
C16 0.073(5) 0.050(3) 0.057(4) -0.006(3) 0.011(3) 0.001(3)
C17A 0.073(5) 0.049(4) 0.044(3) -0.010(3) -0.007(3) 0.006(3)
C18A 0.077(6) 0.051(4) 0.053(5) -0.004(4) -0.013(4) 0.000(5)
C19A 0.079(6) 0.052(5) 0.086(7) -0.001(5) -0.006(5) 0.015(4)
C20A 0.138(9) 0.093(6) 0.085(6) -0.023(5) 0.013(7) 0.050(6)
C21A 0.112(7) 0.112(6) 0.090(6) -0.026(5) -0.008(5) 0.024(6)
C22A 0.091(6) 0.098(6) 0.079(6) -0.022(5) -0.007(5) 0.029(5)
C17B 0.073(5) 0.049(4) 0.044(3) -0.010(3) -0.007(3) 0.006(3)
C18B 0.06(3) 0.07(3) 0.13(4) -0.02(3) 0.04(3) 0.01(2)
C19B 0.070(13) 0.072(13) 0.074(13) -0.003(7) -0.002(7) 0.006(7)
C20B 0.138(9) 0.093(6) 0.085(6) -0.023(5) 0.013(7) 0.050(6)
C21B 0.040(10) 0.040(10) 0.029(9) 0.002(6) 0.006(6) -0.001(6)
C22B 0.07(3) 0.07(3) 0.07(3) 0.05(2) 0.03(2) 0.04(2)

loop_
_atom_type_symbol
_atom_type_description
_atom_type_scat_dispersion_real
_atom_type_scat_dispersion_imag
_atom_type_scat_source
C C 0.0033 0.0016 'International Tables Vol C Tables 4.2.6.8 and 6.1.1.4'
H H 0.0000 0.0000 'International Tables Vol C Tables 4.2.6.8 and 6.1.1.4'
N N 0.0061 0.0033 'International Tables Vol C Tables 4.2.6.8 and 6.1.1.4'
O O 0.0106 0.0060 'International Tables Vol C Tables 4.2.6.8 and 6.1.1.4'
S S 0.1246 0.1234 'International Tables Vol C Tables 4.2.6.8 and 6.1.1.4'

loop_
_geom_angle_atom_site_label_1
_geom_angle_atom_site_label_2
_geom_angle_atom_site_label_3
_geom_angle
_geom_angle_site_symmetry_1
_geom_angle_site_symmetry_3
_geom_angle_publ_flag
O2 S1 O1 120.2(3) . . ?
O2 S1 N1 104.1(2) . . ?
O1 S1 N1 107.4(2) . . ?
O2 S1 C5 109.5(3) . . ?
O1 S1 C5 110.6(3) . . ?
N1 S1 C5 103.7(2) . . ?
C9 O4 H4O 109.5 . . ?
C8 N1 C12 121.7(4) . . ?
C8 N1 S1 118.7(3) . . ?
C12 N1 S1 119.5(4) . . ?
O6 N2 O5 123.0(5) . . ?
O6 N2 C14 117.9(5) . . ?
O5 N2 C14 119.1(4) . . ?
C2 C1 H1A 109.5 . . ?
C2 C1 H1B 109.5 . . ?
H1A C1 H1B 109.5 . . ?
C2 C1 H1C 109.5 . . ?
H1A C1 H1C 109.5 . . ?
H1B C1 H1C 109.5 . . ?
C7 C2 C3 118.0(6) . . ?
C7 C2 C1 121.7(6) . . ?
C3 C2 C1 120.3(6) . . ?
C4 C3 C2 120.9(6) . . ?
C4 C3 H3 119.5 . . ?
C2 C3 H3 119.5 . . ?
C5 C4 C3 118.8(6) . . ?
C5 C4 H4 120.6 . . ?
C3 C4 H4 120.6 . . ?
C4 C5 C6 121.1(6) . . ?
C4 C5 S1 119.5(4) . . ?
C6 C5 S1 119.3(4) . . ?
C7 C6 C5 118.7(6) . . ?
C7 C6 H6 120.6 . . ?
C5 C6 H6 120.6 . . ?
C2 C7 C6 122.5(6) . . ?
C2 C7 H7 118.8 . . ?
C6 C7 H7 118.8 . . ?
O3 C8 N1 122.1(4) . . ?
O3 C8 C9 122.0(5) . . ?
N1 C8 C9 115.8(4) . . ?
O4 C9 C10 121.6(5) . . ?
O4 C9 C8 115.2(5) . . ?
C10 C9 C8 123.2(5) . . ?
C9 C10 C11 116.5(5) . . ?
C9 C10 C13 121.7(5) . . ?
C11 C10 C13 121.6(5) . . ?
C12 C11 C10 121.9(5) . . ?
C12 C11 H11 119.1 . . ?
C10 C11 H11 119.1 . . ?
C11 C12 N1 120.2(5) . . ?
C11 C12 H12 119.9 . . ?
N1 C12 H12 119.9 . . ?
C10 C13 C14 112.1(4) . . ?
C10 C13 C15 112.2(4) . . ?
C14 C13 C15 110.5(4) . . ?
C10 C13 H13 107.2 . . ?
C14 C13 H13 107.2 . . ?
C15 C13 H13 107.2 . . ?
N2 C14 C13 113.8(5) . . ?
N2 C14 H14A 108.8 . . ?
C13 C14 H14A 108.8 . . ?
N2 C14 H14B 108.8 . . ?
C13 C14 H14B 108.8 . . ?
H14A C14 H14B 107.7 . . ?
C16 C15 C13 110.5(5) . . ?
C16 C15 H15A 109.6 . . ?
C13 C15 H15A 109.6 . . ?
C16 C15 H15B 109.6 . . ?
C13 C15 H15B 109.6 . . ?
H15A C15 H15B 108.1 . . ?
C17B C16 C15 114.2(5) . . ?
C17A C16 C15 114.2(5) . . ?
C17A C16 H16A 108.7 . . ?
C15 C16 H16A 108.7 . . ?
C17A C16 H16B 108.7 . . ?
C15 C16 H16B 108.7 . . ?
H16A C16 H16B 107.6 . . ?
C22A C17A C18A 116.4(8) . . ?
C22A C17A C16 122.0(8) . . ?
C18A C17A C16 121.6(6) . . ?
C17A C18A C19A 122.0(7) . . ?
C17A C18A H18A 119.0 . . ?
C19A C18A H18A 119.0 . . ?
C18A C19A C20A 119.3(8) . . ?
C18A C19A H19A 120.3 . . ?
C20A C19A H19A 120.3 . . ?
C21A C20A C19A 119.7(9) . . ?
C21A C20A H20A 120.2 . . ?
C19A C20A H20A 120.2 . . ?
C20A C21A C22A 120.8(11) . . ?
C20A C21A H21A 119.6 . . ?
C22A C21A H21A 119.6 . . ?
C17A C22A C21A 121.7(11) . . ?
C17A C22A H22A 119.2 . . ?
C21A C22A H22A 119.2 . . ?
C22B C17B C18B 119(3) . . ?
C22B C17B C16 121.6(16) . . ?
C18B C17B C16 116.3(18) . . ?
C19B C18B C17B 122(4) . . ?
C19B C18B H18B 119.1 . . ?
C17B C18B H18B 119.1 . . ?
C18B C19B C20B 119(4) . . ?
C18B C19B H19B 120.7 . . ?
C20B C19B H19B 120.7 . . ?
C21B C20B C19B 110(2) . . ?
C21B C20B H20B 125.1 . . ?
C19B C20B H20B 125.1 . . ?
C20B C21B C22B 120(3) . . ?
C20B C21B H21B 120.1 . . ?
C22B C21B H21B 120.1 . . ?
C17B C22B C21B 120(3) . . ?
C17B C22B H22B 120.2 . . ?
C21B C22B H22B 120.2 . . ?

loop_
_geom_bond_atom_site_label_1
_geom_bond_atom_site_label_2
_geom_bond_distance
_geom_bond_site_symmetry_2
_geom_bond_publ_flag
S1 O2 1.423(4) . ?
S1 O1 1.427(4) . ?
S1 N1 1.733(4) . ?
S1 C5 1.751(6) . ?
O3 C8 1.237(6) . ?
O4 C9 1.353(6) . ?
O4 H4O 0.8300 . ?
O5 N2 1.225(6) . ?
O6 N2 1.214(6) . ?
N1 C8 1.385(6) . ?
N1 C12 1.385(7) . ?
N2 C14 1.496(7) . ?
C1 C2 1.487(9) . ?
C1 H1A 0.9700 . ?
C1 H1B 0.9700 . ?
C1 H1C 0.9700 . ?
C2 C7 1.373(9) . ?
C2 C3 1.409(9) . ?
C3 C4 1.391(8) . ?
C3 H3 0.9400 . ?
C4 C5 1.384(8) . ?
C4 H4 0.9400 . ?
C5 C6 1.392(8) . ?
C6 C7 1.376(8) . ?
C6 H6 0.9400 . ?
C7 H7 0.9400 . ?
C8 C9 1.438(7) . ?
C9 C10 1.365(7) . ?
C10 C11 1.429(8) . ?
C10 C13 1.508(7) . ?
C11 C12 1.340(8) . ?
C11 H11 0.9400 . ?
C12 H12 0.9400 . ?
C13 C14 1.514(7) . ?
C13 C15 1.541(7) . ?
C13 H13 0.9900 . ?
C14 H14A 0.9800 . ?
C14 H14B 0.9800 . ?
C15 C16 1.532(7) . ?
C15 H15A 0.9800 . ?
C15 H15B 0.9800 . ?
C16 C17B 1.504(8) . ?
C16 C17A 1.504(8) . ?
C16 H16A 0.9800 . ?
C16 H16B 0.9800 . ?
C17A C22A 1.364(12) . ?
C17A C18A 1.374(10) . ?
C18A C19A 1.376(12) . ?
C18A H18A 0.9400 . ?
C19A C20A 1.394(12) . ?
C19A H19A 0.9400 . ?
C20A C21A 1.298(15) . ?
C20A H20A 0.9400 . ?
C21A C22A 1.408(16) . ?
C21A H21A 0.9400 . ?
C22A H22A 0.9400 . ?
C17B C22B 1.34(4) . ?
C17B C18B 1.35(4) . ?
C18B C19B 1.32(5) . ?
C18B H18B 0.9400 . ?
C19B C20B 1.54(4) . ?
C19B H19B 0.9400 . ?
C20B C21B 1.32(3) . ?
C20B H20B 0.9400 . ?
C21B C22B 1.46(5) . ?
C21B H21B 0.9400 . ?
C22B H22B 0.9400 . ?
